data_1559811
loop_
_publ_author_name
'Whitaker, Daniel J.'
'Huang, Zehuan'
'Longbottom, Brooke W.'
'Sala, Renata L.'
'Wu, Guanglu'
'Scherman, Oren A.'

_publ_section_title
;
 Supramolecular hydrogels prepared from fluorescent alkyl pyridinium
 acrylamide monomers and CB[8]
;
_journal_issue 4
_journal_name_full 'Polymer Chemistry'
_journal_page_first 519
_journal_page_last 525
_journal_paper_doi 10.1039/D0PY01374A
_journal_volume 12
_journal_year 2021
_chemical_formula_moiety 'C17 H19 N2 O +, F6 P -'
_chemical_formula_sum 'C17 H19 F6 N2 O P'
_chemical_formula_weight 412.31
_space_group_crystal_system monoclinic
_space_group_IT_number 14
_space_group_name_Hall '-P 2ybc'
_space_group_name_H-M_alt 'P 1 21/c 1'
_atom_sites_solution_hydrogens mixed
_audit_creation_method SHELXL-2018/1
_audit_update_record
;
2020-05-01 deposited with the CCDC.	2020-11-03 downloaded from the CCDC.
;
_cell_angle_alpha 90
_cell_angle_beta 114.9510(10)
_cell_angle_gamma 90
_cell_formula_units_Z 8
_cell_length_a 25.6008(9)
_cell_length_b 7.0486(2)
_cell_length_c 21.7397(7)
_cell_measurement_reflns_used 9816
_cell_measurement_temperature 180(2)
_cell_measurement_theta_max 66.63
_cell_measurement_theta_min 4.49
_cell_volume 3556.8(2)
_computing_cell_refinement 'SAINT (Bruker, 2016)'
_computing_data_collection 'APEX3 (Bruker, 2016)'
_computing_data_reduction SAINT
_computing_molecular_graphics 'Mercury (Macrae et al., 2008)'
_computing_publication_material SHELXL
_computing_structure_refinement 'SHELXL (Sheldrick, 2015)'
_computing_structure_solution 'SHELXT (Sheldrick, 2015)'
_diffrn_ambient_temperature 180(2)
_diffrn_measured_fraction_theta_full 0.999
_diffrn_measured_fraction_theta_max 0.999
_diffrn_measurement_device_type 'Bruker D8-QUEST PHOTON-100'
_diffrn_measurement_method '\w and \f-scans'
_diffrn_radiation_type CuK\a
_diffrn_radiation_wavelength 1.54178
_diffrn_reflns_av_R_equivalents 0.0437
_diffrn_reflns_av_unetI/netI 0.0228
_diffrn_reflns_Laue_measured_fraction_full 0.999
_diffrn_reflns_Laue_measured_fraction_max 0.999
_diffrn_reflns_limit_h_max 30
_diffrn_reflns_limit_h_min -29
_diffrn_reflns_limit_k_max 8
_diffrn_reflns_limit_k_min -8
_diffrn_reflns_limit_l_max 25
_diffrn_reflns_limit_l_min -25
_diffrn_reflns_number 50740
_diffrn_reflns_point_group_measured_fraction_full 0.999
_diffrn_reflns_point_group_measured_fraction_max 0.999
_diffrn_reflns_theta_full 66.778
_diffrn_reflns_theta_max 66.778
_diffrn_reflns_theta_min 3.809
_diffrn_source 'Incoatec I\mS Cu microsource'
_exptl_absorpt_coefficient_mu 2.038
_exptl_absorpt_correction_T_max 0.7528
_exptl_absorpt_correction_T_min 0.6615
_exptl_absorpt_correction_type multi-scan
_exptl_absorpt_process_details 'SADABS (Bruker, 2014)'
_exptl_crystal_colour colourless
_exptl_crystal_density_diffrn 1.540
_exptl_crystal_description block
_exptl_crystal_F_000 1696
_exptl_crystal_size_max 0.180
_exptl_crystal_size_mid 0.150
_exptl_crystal_size_min 0.060
_refine_diff_density_max 1.029
_refine_diff_density_min -0.728
_refine_diff_density_rms 0.064
_refine_ls_extinction_method none
_refine_ls_goodness_of_fit_ref 1.032
_refine_ls_hydrogen_treatment mixed
_refine_ls_matrix_type full
_refine_ls_number_parameters 495
_refine_ls_number_reflns 6314
_refine_ls_number_restraints 0
_refine_ls_restrained_S_all 1.032
_refine_ls_R_factor_all 0.0667
_refine_ls_R_factor_gt 0.0570
_refine_ls_shift/su_max 0.001
_refine_ls_shift/su_mean 0.000
_refine_ls_structure_factor_coef Fsqd
_refine_ls_weighting_details 'w=1/[\s^2^(Fo^2^)+(0.0741P)^2^+5.0790P] where P=(Fo^2^+2Fc^2^)/3'
_refine_ls_weighting_scheme calc
_refine_ls_wR_factor_gt 0.1477
_refine_ls_wR_factor_ref 0.1554
_reflns_Friedel_coverage 0.000
_reflns_number_gt 5327
_reflns_number_total 6314
_reflns_threshold_expression 'I > 2\s(I)'
_cod_data_source_file d0py01374a2.cif
_cod_data_source_block SC_B1_0027
_cod_depositor_comments 'Adding full bibliography for 1559811.cif.'
_cod_original_sg_symbol_H-M 'P 21/c'
_cod_database_code 1559811
_cambridge_user_name 'Dan Whitaker'
_cambridge_user_crsid djw212
_cambridge_supervisor_name 'Oren Scherman'
_cambridge_supervisor_crsid oas23
_cambridge_crystallographer_name 'Andrew Bond'
_cambridge_crystallographer_crsid adb29
_cambridge_sample_id PhpyprAm
_cambridge_data_id SC_B1_0027
_shelx_space_group_comment
;
The symmetry employed for this shelxl refinement is uniquely defined
by the following loop, which should always be used as a source of
symmetry information in preference to the above space-group names.
They are only intended as comments.
;
_shelx_estimated_absorpt_t_min 0.711
_shelx_estimated_absorpt_t_max 0.888

loop_
_space_group_symop_operation_xyz
'x, y, z'
'-x, y+1/2, -z+1/2'
'-x, -y, -z'
'x, -y-1/2, z-1/2'

loop_
_atom_site_label
_atom_site_type_symbol
_atom_site_fract_x
_atom_site_fract_y
_atom_site_fract_z
_atom_site_U_iso_or_equiv
_atom_site_adp_type
_atom_site_occupancy
_atom_site_site_symmetry_order
_atom_site_calc_flag
_atom_site_refinement_flags_posn
_atom_site_refinement_flags_adp
_atom_site_refinement_flags_occupancy
_atom_site_disorder_assembly
_atom_site_disorder_group
O1A O 0.43569(9) 0.1436(4) 0.61571(13) 0.0548(6) Uani 1 1 d . . . . .
N1A N 0.15600(9) 0.1454(3) 0.48919(11) 0.0305(5) Uani 1 1 d . . . . .
N2A N 0.36135(11) 0.3320(4) 0.60329(14) 0.0413(6) Uani 1 1 d . . . . .
H2NA H 0.3500(16) 0.440(6) 0.6122(18) 0.056(11) Uiso 1 1 d . . . . .
C1A C 0.14247(12) 0.1499(4) 0.54288(13) 0.0318(6) Uani 1 1 d . . . . .
H1A H 0.172073 0.131714 0.587181 0.038 Uiso 1 1 calc R U . . .
C2A C 0.08750(11) 0.1798(4) 0.53515(13) 0.0302(6) Uani 1 1 d . . . . .
H2A H 0.079507 0.184211 0.574014 0.036 Uiso 1 1 calc R U . . .
C3A C 0.04265(11) 0.2042(4) 0.47059(13) 0.0296(6) Uani 1 1 d . . . . .
C4A C 0.05799(13) 0.1954(5) 0.41609(14) 0.0403(7) Uani 1 1 d . . . . .
H4A H 0.029086 0.209471 0.371136 0.048 Uiso 1 1 calc R U . . .
C5A C 0.11394(13) 0.1667(5) 0.42646(14) 0.0387(7) Uani 1 1 d . . . . .
H5A H 0.123218 0.161811 0.388539 0.046 Uiso 1 1 calc R U . . .
C6A C -0.01719(11) 0.2398(4) 0.46085(14) 0.0316(6) Uani 1 1 d . . . . .
C7A C -0.02922(12) 0.2856(4) 0.51620(15) 0.0372(6) Uani 1 1 d . . . . .
H7A H 0.001309 0.291659 0.560401 0.045 Uiso 1 1 calc R U . . .
C8A C -0.08505(13) 0.3222(4) 0.50724(17) 0.0425(7) Uani 1 1 d . . . . .
H8A H -0.092585 0.352974 0.545267 0.051 Uiso 1 1 calc R U . . .
C9A C -0.12990(13) 0.3141(4) 0.44330(17) 0.0443(8) Uani 1 1 d . . . . .
H9A H -0.168162 0.340555 0.437217 0.053 Uiso 1 1 calc R U . . .
C10A C -0.11881(13) 0.2675(5) 0.38820(17) 0.0472(8) Uani 1 1 d . . . . .
H10A H -0.149681 0.261274 0.344241 0.057 Uiso 1 1 calc R U . . .
C11A C -0.06328(13) 0.2298(5) 0.39639(15) 0.0409(7) Uani 1 1 d . . . . .
H11A H -0.056302 0.196901 0.358139 0.049 Uiso 1 1 calc R U . . .
C12A C 0.21629(11) 0.1107(4) 0.49923(14) 0.0357(6) Uani 1 1 d . . . . .
H12A H 0.218616 0.123404 0.455100 0.043 Uiso 1 1 calc R U . . .
H12B H 0.227174 -0.021014 0.515387 0.043 Uiso 1 1 calc R U . . .
C13A C 0.25901(11) 0.2470(4) 0.54993(14) 0.0333(6) Uani 1 1 d . . . . .
H13A H 0.246908 0.379511 0.536190 0.040 Uiso 1 1 calc R U . . .
H13B H 0.260034 0.226305 0.595473 0.040 Uiso 1 1 calc R U . . .
C14A C 0.31850(13) 0.2132(5) 0.55230(16) 0.0445(7) Uani 1 1 d . . . . .
H14A H 0.329139 0.078123 0.562809 0.053 Uiso 1 1 calc R U . . .
H14B H 0.317715 0.241327 0.507309 0.053 Uiso 1 1 calc R U . . .
C15A C 0.41726(12) 0.2859(4) 0.63182(15) 0.0359(6) Uani 1 1 d . . . . .
C16A C 0.45535(13) 0.4184(5) 0.68521(16) 0.0440(7) Uani 1 1 d . . . . .
H16A H 0.439176 0.529190 0.695081 0.053 Uiso 1 1 calc R U . . .
C17A C 0.51049(14) 0.3861(6) 0.71885(18) 0.0526(8) Uani 1 1 d . . . . .
H17A H 0.527203 0.275850 0.709471 0.063 Uiso 1 1 calc R U . . .
H17B H 0.533865 0.472985 0.752691 0.063 Uiso 1 1 calc R U . . .
O1B O 0.92878(9) 0.7165(3) 0.82148(10) 0.0447(5) Uani 1 1 d . . . . .
N1B N 0.65100(9) 0.7423(3) 0.66822(11) 0.0292(5) Uani 1 1 d . . . . .
N2B N 0.85758(10) 0.9104(4) 0.75382(12) 0.0351(5) Uani 1 1 d . . . . .
H2NB H 0.8490(16) 1.016(6) 0.7294(18) 0.057(11) Uiso 1 1 d . . . . .
C1B C 0.60783(12) 0.7795(5) 0.68568(14) 0.0396(7) Uani 1 1 d . . . . .
H1B H 0.616090 0.799594 0.732083 0.047 Uiso 1 1 calc R U . . .
C2B C 0.55179(12) 0.7893(5) 0.63785(14) 0.0400(7) Uani 1 1 d . . . . .
H2B H 0.522022 0.817994 0.651571 0.048 Uiso 1 1 calc R U . . .
C3B C 0.53803(11) 0.7576(4) 0.56964(13) 0.0278(5) Uani 1 1 d . . . . .
C4B C 0.58406(12) 0.7206(5) 0.55330(15) 0.0400(7) Uani 1 1 d . . . . .
H4B H 0.577090 0.700867 0.507256 0.048 Uiso 1 1 calc R U . . .
C5B C 0.63918(12) 0.7124(5) 0.60265(15) 0.0406(7) Uani 1 1 d . . . . .
H5B H 0.669818 0.684829 0.590301 0.049 Uiso 1 1 calc R U . . .
C6B C 0.47800(11) 0.7594(4) 0.51718(14) 0.0299(6) Uani 1 1 d . . . . .
C7B C 0.43164(12) 0.7582(4) 0.53523(15) 0.0393(7) Uani 1 1 d . . . . .
H7B H 0.438706 0.757364 0.581786 0.047 Uiso 1 1 calc R U . . .
C8B C 0.37535(13) 0.7582(5) 0.48563(17) 0.0452(8) Uani 1 1 d . . . . .
H8B H 0.344192 0.756833 0.498487 0.054 Uiso 1 1 calc R U . . .
C9B C 0.36437(13) 0.7602(4) 0.41779(16) 0.0421(7) Uani 1 1 d . . . . .
H9B H 0.325784 0.760906 0.384053 0.051 Uiso 1 1 calc R U . . .
C10B C 0.40963(13) 0.7611(5) 0.39914(15) 0.0416(7) Uani 1 1 d . . . . .
H10B H 0.402118 0.761755 0.352455 0.050 Uiso 1 1 calc R U . . .
C11B C 0.46603(12) 0.7610(4) 0.44819(14) 0.0362(6) Uani 1 1 d . . . . .
H11B H 0.496873 0.762044 0.434782 0.043 Uiso 1 1 calc R U . . .
C12B C 0.71130(11) 0.7217(4) 0.72117(14) 0.0343(6) Uani 1 1 d . . . . .
H12C H 0.723686 0.588369 0.721804 0.041 Uiso 1 1 calc R U . . .
H12D H 0.712025 0.749941 0.766129 0.041 Uiso 1 1 calc R U . . .
C13B C 0.75377(11) 0.8505(4) 0.70986(13) 0.0319(6) Uani 1 1 d . . . . .
H13C H 0.742752 0.984958 0.710404 0.038 Uiso 1 1 calc R U . . .
H13D H 0.754034 0.823353 0.665313 0.038 Uiso 1 1 calc R U . . .
C14B C 0.81334(11) 0.8138(4) 0.76688(14) 0.0362(6) Uani 1 1 d . . . . .
H14C H 0.814182 0.858813 0.810426 0.043 Uiso 1 1 calc R U . . .
H14D H 0.821150 0.675708 0.770843 0.043 Uiso 1 1 calc R U . . .
C15B C 0.91286(11) 0.8524(4) 0.78278(13) 0.0332(6) Uani 1 1 d . . . . .
C16B C 0.95270(12) 0.9643(5) 0.76329(15) 0.0415(7) Uani 1 1 d . . . . .
H16B H 0.937880 1.067258 0.732608 0.050 Uiso 1 1 calc R U . . .
C17B C 1.00781(13) 0.9245(6) 0.78733(18) 0.0521(8) Uani 1 1 d . . . . .
H17C H 1.023190 0.821922 0.818059 0.062 Uiso 1 1 calc R U . . .
H17D H 1.032343 0.998384 0.774027 0.062 Uiso 1 1 calc R U . . .
P1 P 0.19301(3) 0.63710(11) 0.37623(4) 0.0365(2) Uani 1 1 d . . . . .
F11 F 0.1918(2) 0.6647(5) 0.30480(15) 0.1517(18) Uani 1 1 d . . . . .
F12 F 0.15199(12) 0.4640(4) 0.3504(2) 0.1214(13) Uani 1 1 d . . . . .
F13 F 0.14177(10) 0.7822(4) 0.36119(17) 0.0992(10) Uani 1 1 d . . . . .
F14 F 0.23340(11) 0.8160(4) 0.39874(18) 0.1033(11) Uani 1 1 d . . . . .
F15 F 0.24499(10) 0.4972(4) 0.39429(17) 0.0949(9) Uani 1 1 d . . . . .
F16 F 0.19508(18) 0.6133(5) 0.44785(15) 0.1322(15) Uani 1 1 d . . . . .
P2 P 0.69437(3) 0.26272(10) 0.81688(4) 0.0333(2) Uani 1 1 d . . . . .
F21 F 0.68579(14) 0.2457(3) 0.88445(12) 0.0840(8) Uani 1 1 d . . . . .
F22 F 0.74889(8) 0.3955(3) 0.85286(10) 0.0583(5) Uani 1 1 d . . . . .
F23 F 0.73393(9) 0.0779(3) 0.83831(10) 0.0618(6) Uani 1 1 d . . . . .
F24 F 0.63986(9) 0.1291(3) 0.77923(12) 0.0727(7) Uani 1 1 d . . . . .
F25 F 0.65484(8) 0.4465(3) 0.79532(11) 0.0611(6) Uani 1 1 d . . . . .
F26 F 0.70254(10) 0.2743(3) 0.74873(10) 0.0596(5) Uani 1 1 d . . . . .

loop_
_atom_site_aniso_label
_atom_site_aniso_U_11
_atom_site_aniso_U_22
_atom_site_aniso_U_33
_atom_site_aniso_U_23
_atom_site_aniso_U_13
_atom_site_aniso_U_12
O1A 0.0379(12) 0.0620(15) 0.0664(15) -0.0181(12) 0.0237(11) 0.0045(11)
N1A 0.0291(11) 0.0307(12) 0.0298(11) -0.0011(9) 0.0107(9) -0.0007(9)
N2A 0.0319(13) 0.0406(15) 0.0515(16) -0.0048(12) 0.0176(11) 0.0004(11)
C1A 0.0325(14) 0.0347(14) 0.0257(13) 0.0015(11) 0.0099(11) 0.0013(11)
C2A 0.0316(14) 0.0310(14) 0.0280(13) -0.0002(11) 0.0125(11) -0.0016(11)
C3A 0.0312(14) 0.0226(12) 0.0326(14) 0.0014(10) 0.0112(11) -0.0020(10)
C4A 0.0357(15) 0.0534(18) 0.0263(14) 0.0027(13) 0.0075(12) 0.0014(13)
C5A 0.0391(16) 0.0500(18) 0.0265(13) 0.0009(12) 0.0135(12) 0.0003(13)
C6A 0.0290(13) 0.0248(13) 0.0365(14) 0.0040(11) 0.0096(11) -0.0032(10)
C7A 0.0306(14) 0.0350(15) 0.0424(16) -0.0073(12) 0.0121(12) -0.0025(12)
C8A 0.0338(15) 0.0365(16) 0.0561(19) -0.0087(14) 0.0178(14) -0.0025(12)
C9A 0.0312(15) 0.0332(15) 0.063(2) 0.0057(14) 0.0145(14) 0.0005(12)
C10A 0.0302(15) 0.0523(19) 0.0463(18) 0.0167(15) 0.0037(13) -0.0037(14)
C11A 0.0347(15) 0.0470(17) 0.0364(15) 0.0113(13) 0.0104(12) -0.0033(13)
C12A 0.0307(14) 0.0439(16) 0.0332(14) -0.0032(12) 0.0141(11) 0.0033(12)
C13A 0.0312(14) 0.0337(14) 0.0354(14) 0.0010(12) 0.0144(11) 0.0023(11)
C14A 0.0329(15) 0.062(2) 0.0406(16) -0.0096(15) 0.0172(13) -0.0042(14)
C15A 0.0318(14) 0.0431(16) 0.0386(15) 0.0032(13) 0.0206(12) 0.0013(12)
C16A 0.0347(15) 0.0485(18) 0.0526(18) -0.0055(15) 0.0221(14) -0.0014(14)
C17A 0.0385(17) 0.062(2) 0.055(2) -0.0024(17) 0.0176(15) -0.0025(16)
O1B 0.0345(11) 0.0540(13) 0.0396(11) 0.0118(10) 0.0099(9) 0.0054(10)
N1B 0.0245(11) 0.0311(12) 0.0294(11) 0.0010(9) 0.0091(9) -0.0027(9)
N2B 0.0270(12) 0.0366(13) 0.0370(13) 0.0054(11) 0.0090(10) -0.0009(10)
C1B 0.0335(15) 0.0574(19) 0.0295(14) -0.0011(13) 0.0148(12) -0.0013(13)
C2B 0.0284(14) 0.0594(19) 0.0333(15) -0.0021(13) 0.0142(12) 0.0005(13)
C3B 0.0290(13) 0.0241(12) 0.0299(13) -0.0018(10) 0.0120(11) -0.0023(10)
C4B 0.0304(14) 0.060(2) 0.0298(14) -0.0087(13) 0.0125(12) -0.0009(13)
C5B 0.0280(14) 0.061(2) 0.0335(15) -0.0092(14) 0.0137(12) -0.0012(13)
C6B 0.0259(13) 0.0280(13) 0.0331(14) -0.0017(11) 0.0100(11) -0.0012(10)
C7B 0.0317(14) 0.0488(18) 0.0364(15) -0.0051(13) 0.0136(12) -0.0005(13)
C8B 0.0257(14) 0.058(2) 0.0499(18) -0.0041(15) 0.0143(13) 0.0013(13)
C9B 0.0289(14) 0.0443(17) 0.0429(17) 0.0021(13) 0.0052(12) -0.0008(12)
C10B 0.0336(15) 0.0511(18) 0.0332(15) 0.0049(13) 0.0075(12) -0.0057(13)
C11B 0.0305(14) 0.0441(17) 0.0328(14) 0.0025(12) 0.0122(12) -0.0048(12)
C12B 0.0261(14) 0.0389(15) 0.0316(14) 0.0070(12) 0.0061(11) -0.0004(11)
C13B 0.0275(13) 0.0335(14) 0.0302(13) 0.0029(11) 0.0077(11) 0.0001(11)
C14B 0.0280(14) 0.0424(16) 0.0333(14) 0.0051(12) 0.0079(12) -0.0015(12)
C15B 0.0285(13) 0.0393(15) 0.0271(13) -0.0036(12) 0.0073(11) 0.0003(12)
C16B 0.0323(15) 0.0469(18) 0.0414(16) -0.0024(14) 0.0117(12) -0.0041(13)
C17B 0.0349(16) 0.061(2) 0.061(2) -0.0080(17) 0.0203(15) -0.0042(15)
P1 0.0299(4) 0.0389(4) 0.0420(4) 0.0047(3) 0.0164(3) 0.0011(3)
F11 0.323(6) 0.087(2) 0.0734(19) -0.0037(16) 0.111(3) -0.018(3)
F12 0.0718(17) 0.0704(18) 0.213(4) -0.011(2) 0.051(2) -0.0350(15)
F13 0.0491(14) 0.0749(17) 0.158(3) 0.0317(17) 0.0278(15) 0.0277(12)
F14 0.0765(16) 0.0728(16) 0.189(3) -0.0649(19) 0.084(2) -0.0290(14)
F15 0.0591(14) 0.0733(16) 0.162(3) -0.0175(17) 0.0559(16) 0.0210(12)
F16 0.218(4) 0.132(3) 0.0832(19) 0.0546(19) 0.099(2) 0.100(3)
P2 0.0308(4) 0.0332(4) 0.0309(4) 0.0017(3) 0.0081(3) -0.0040(3)
F21 0.152(3) 0.0623(15) 0.0659(15) 0.0053(11) 0.0738(17) 0.0017(15)
F22 0.0399(10) 0.0455(11) 0.0640(12) -0.0129(9) -0.0029(9) -0.0073(8)
F23 0.0661(13) 0.0378(10) 0.0636(13) 0.0024(9) 0.0100(10) 0.0096(9)
F24 0.0506(12) 0.0681(14) 0.0841(16) 0.0018(12) 0.0134(11) -0.0306(11)
F25 0.0387(10) 0.0548(12) 0.0890(15) 0.0192(11) 0.0262(10) 0.0125(9)
F26 0.0874(15) 0.0522(12) 0.0492(11) -0.0037(9) 0.0384(11) -0.0135(11)

loop_
_atom_type_symbol
_atom_type_description
_atom_type_scat_dispersion_real
_atom_type_scat_dispersion_imag
_atom_type_scat_source
C C 0.0181 0.0091 'International Tables Vol C Tables 4.2.6.8 and 6.1.1.4'
H H 0.0000 0.0000 'International Tables Vol C Tables 4.2.6.8 and 6.1.1.4'
N N 0.0311 0.0180 'International Tables Vol C Tables 4.2.6.8 and 6.1.1.4'
O O 0.0492 0.0322 'International Tables Vol C Tables 4.2.6.8 and 6.1.1.4'
F F 0.0727 0.0534 'International Tables Vol C Tables 4.2.6.8 and 6.1.1.4'
P P 0.2955 0.4335 'International Tables Vol C Tables 4.2.6.8 and 6.1.1.4'

loop_
_geom_angle_atom_site_label_1
_geom_angle_atom_site_label_2
_geom_angle_atom_site_label_3
_geom_angle
_geom_angle_site_symmetry_1
_geom_angle_site_symmetry_3
_geom_angle_publ_flag
C5A N1A C1A 119.1(2) . . ?
C5A N1A C12A 120.4(2) . . ?
C1A N1A C12A 120.4(2) . . ?
C15A N2A C14A 122.0(3) . . ?
C15A N2A H2NA 120(3) . . ?
C14A N2A H2NA 118(2) . . ?
N1A C1A C2A 121.7(2) . . ?
N1A C1A H1A 119.1 . . ?
C2A C1A H1A 119.1 . . ?
C1A C2A C3A 120.7(3) . . ?
C1A C2A H2A 119.6 . . ?
C3A C2A H2A 119.6 . . ?
C4A C3A C2A 116.1(3) . . ?
C4A C3A C6A 122.1(2) . . ?
C2A C3A C6A 121.8(2) . . ?
C5A C4A C3A 121.1(3) . . ?
C5A C4A H4A 119.5 . . ?
C3A C4A H4A 119.5 . . ?
N1A C5A C4A 121.3(3) . . ?
N1A C5A H5A 119.4 . . ?
C4A C5A H5A 119.4 . . ?
C7A C6A C11A 118.2(3) . . ?
C7A C6A C3A 120.5(2) . . ?
C11A C6A C3A 121.3(3) . . ?
C8A C7A C6A 120.7(3) . . ?
C8A C7A H7A 119.6 . . ?
C6A C7A H7A 119.6 . . ?
C9A C8A C7A 120.3(3) . . ?
C9A C8A H8A 119.8 . . ?
C7A C8A H8A 119.8 . . ?
C8A C9A C10A 119.6(3) . . ?
C8A C9A H9A 120.2 . . ?
C10A C9A H9A 120.2 . . ?
C11A C10A C9A 120.7(3) . . ?
C11A C10A H10A 119.7 . . ?
C9A C10A H10A 119.7 . . ?
C10A C11A C6A 120.4(3) . . ?
C10A C11A H11A 119.8 . . ?
C6A C11A H11A 119.8 . . ?
N1A C12A C13A 112.8(2) . . ?
N1A C12A H12A 109.0 . . ?
C13A C12A H12A 109.0 . . ?
N1A C12A H12B 109.0 . . ?
C13A C12A H12B 109.0 . . ?
H12A C12A H12B 107.8 . . ?
C14A C13A C12A 109.2(2) . . ?
C14A C13A H13A 109.8 . . ?
C12A C13A H13A 109.8 . . ?
C14A C13A H13B 109.8 . . ?
C12A C13A H13B 109.8 . . ?
H13A C13A H13B 108.3 . . ?
N2A C14A C13A 111.0(3) . . ?
N2A C14A H14A 109.4 . . ?
C13A C14A H14A 109.4 . . ?
N2A C14A H14B 109.4 . . ?
C13A C14A H14B 109.4 . . ?
H14A C14A H14B 108.0 . . ?
O1A C15A N2A 122.3(3) . . ?
O1A C15A C16A 122.3(3) . . ?
N2A C15A C16A 115.5(3) . . ?
C17A C16A C15A 121.7(3) . . ?
C17A C16A H16A 119.2 . . ?
C15A C16A H16A 119.2 . . ?
C16A C17A H17A 120.0 . . ?
C16A C17A H17B 120.0 . . ?
H17A C17A H17B 120.0 . . ?
C1B N1B C5B 119.3(2) . . ?
C1B N1B C12B 120.7(2) . . ?
C5B N1B C12B 120.0(2) . . ?
C15B N2B C14B 121.3(2) . . ?
C15B N2B H2NB 119(2) . . ?
C14B N2B H2NB 120(2) . . ?
N1B C1B C2B 121.3(3) . . ?
N1B C1B H1B 119.3 . . ?
C2B C1B H1B 119.3 . . ?
C1B C2B C3B 120.9(3) . . ?
C1B C2B H2B 119.6 . . ?
C3B C2B H2B 119.6 . . ?
C2B C3B C4B 116.2(2) . . ?
C2B C3B C6B 122.3(2) . . ?
C4B C3B C6B 121.4(2) . . ?
C5B C4B C3B 120.8(3) . . ?
C5B C4B H4B 119.6 . . ?
C3B C4B H4B 119.6 . . ?
N1B C5B C4B 121.5(3) . . ?
N1B C5B H5B 119.3 . . ?
C4B C5B H5B 119.3 . . ?
C7B C6B C11B 118.2(2) . . ?
C7B C6B C3B 120.8(3) . . ?
C11B C6B C3B 120.9(2) . . ?
C8B C7B C6B 120.5(3) . . ?
C8B C7B H7B 119.7 . . ?
C6B C7B H7B 119.7 . . ?
C9B C8B C7B 120.4(3) . . ?
C9B C8B H8B 119.8 . . ?
C7B C8B H8B 119.8 . . ?
C10B C9B C8B 119.8(3) . . ?
C10B C9B H9B 120.1 . . ?
C8B C9B H9B 120.1 . . ?
C9B C10B C11B 120.3(3) . . ?
C9B C10B H10B 119.8 . . ?
C11B C10B H10B 119.8 . . ?
C10B C11B C6B 120.7(3) . . ?
C10B C11B H11B 119.6 . . ?
C6B C11B H11B 119.6 . . ?
N1B C12B C13B 113.3(2) . . ?
N1B C12B H12C 108.9 . . ?
C13B C12B H12C 108.9 . . ?
N1B C12B H12D 108.9 . . ?
C13B C12B H12D 108.9 . . ?
H12C C12B H12D 107.7 . . ?
C12B C13B C14B 107.8(2) . . ?
C12B C13B H13C 110.1 . . ?
C14B C13B H13C 110.1 . . ?
C12B C13B H13D 110.1 . . ?
C14B C13B H13D 110.1 . . ?
H13C C13B H13D 108.5 . . ?
N2B C14B C13B 110.9(2) . . ?
N2B C14B H14C 109.5 . . ?
C13B C14B H14C 109.5 . . ?
N2B C14B H14D 109.5 . . ?
C13B C14B H14D 109.5 . . ?
H14C C14B H14D 108.0 . . ?
O1B C15B N2B 122.5(3) . . ?
O1B C15B C16B 122.8(3) . . ?
N2B C15B C16B 114.7(3) . . ?
C17B C16B C15B 121.7(3) . . ?
C17B C16B H16B 119.1 . . ?
C15B C16B H16B 119.1 . . ?
C16B C17B H17C 120.0 . . ?
C16B C17B H17D 120.0 . . ?
H17C C17B H17D 120.0 . . ?
F16 P1 F11 178.8(2) . . ?
F16 P1 F12 90.5(2) . . ?
F11 P1 F12 90.7(2) . . ?
F16 P1 F15 90.85(17) . . ?
F11 P1 F15 89.2(2) . . ?
F12 P1 F15 88.24(16) . . ?
F16 P1 F14 92.0(2) . . ?
F11 P1 F14 86.8(2) . . ?
F12 P1 F14 177.2(2) . . ?
F15 P1 F14 92.82(15) . . ?
F16 P1 F13 87.21(17) . . ?
F11 P1 F13 92.7(2) . . ?
F12 P1 F13 93.32(16) . . ?
F15 P1 F13 177.52(18) . . ?
F14 P1 F13 85.71(15) . . ?
F21 P2 F26 178.55(13) . . ?
F21 P2 F22 91.43(14) . . ?
F26 P2 F22 89.70(12) . . ?
F21 P2 F25 90.87(13) . . ?
F26 P2 F25 90.06(12) . . ?
F22 P2 F25 89.00(11) . . ?
F21 P2 F24 89.86(15) . . ?
F26 P2 F24 89.01(12) . . ?
F22 P2 F24 178.70(13) . . ?
F25 P2 F24 91.14(12) . . ?
F21 P2 F23 89.23(13) . . ?
F26 P2 F23 89.84(12) . . ?
F22 P2 F23 91.12(11) . . ?
F25 P2 F23 179.84(16) . . ?
F24 P2 F23 88.73(12) . . ?

loop_
_geom_bond_atom_site_label_1
_geom_bond_atom_site_label_2
_geom_bond_distance
_geom_bond_site_symmetry_2
_geom_bond_publ_flag
O1A C15A 1.221(4) . ?
N1A C5A 1.343(3) . ?
N1A C1A 1.351(3) . ?
N1A C12A 1.485(3) . ?
N2A C15A 1.338(4) . ?
N2A C14A 1.452(4) . ?
N2A H2NA 0.87(4) . ?
C1A C2A 1.361(4) . ?
C1A H1A 0.9500 . ?
C2A C3A 1.399(4) . ?
C2A H2A 0.9500 . ?
C3A C4A 1.398(4) . ?
C3A C6A 1.477(4) . ?
C4A C5A 1.368(4) . ?
C4A H4A 0.9500 . ?
C5A H5A 0.9500 . ?
C6A C7A 1.400(4) . ?
C6A C11A 1.402(4) . ?
C7A C8A 1.383(4) . ?
C7A H7A 0.9500 . ?
C8A C9A 1.381(4) . ?
C8A H8A 0.9500 . ?
C9A C10A 1.382(5) . ?
C9A H9A 0.9500 . ?
C10A C11A 1.382(4) . ?
C10A H10A 0.9500 . ?
C11A H11A 0.9500 . ?
C12A C13A 1.522(4) . ?
C12A H12A 0.9900 . ?
C12A H12B 0.9900 . ?
C13A C14A 1.521(4) . ?
C13A H13A 0.9900 . ?
C13A H13B 0.9900 . ?
C14A H14A 0.9900 . ?
C14A H14B 0.9900 . ?
C15A C16A 1.488(4) . ?
C16A C17A 1.307(4) . ?
C16A H16A 0.9500 . ?
C17A H17A 0.9500 . ?
C17A H17B 0.9500 . ?
O1B C15B 1.226(3) . ?
N1B C1B 1.337(4) . ?
N1B C5B 1.343(4) . ?
N1B C12B 1.493(3) . ?
N2B C15B 1.347(4) . ?
N2B C14B 1.449(4) . ?
N2B H2NB 0.89(4) . ?
C1B C2B 1.373(4) . ?
C1B H1B 0.9500 . ?
C2B C3B 1.390(4) . ?
C2B H2B 0.9500 . ?
C3B C4B 1.391(4) . ?
C3B C6B 1.478(4) . ?
C4B C5B 1.367(4) . ?
C4B H4B 0.9500 . ?
C5B H5B 0.9500 . ?
C6B C7B 1.399(4) . ?
C6B C11B 1.398(4) . ?
C7B C8B 1.389(4) . ?
C7B H7B 0.9500 . ?
C8B C9B 1.380(5) . ?
C8B H8B 0.9500 . ?
C9B C10B 1.380(5) . ?
C9B H9B 0.9500 . ?
C10B C11B 1.387(4) . ?
C10B H10B 0.9500 . ?
C11B H11B 0.9500 . ?
C12B C13B 1.514(4) . ?
C12B H12C 0.9900 . ?
C12B H12D 0.9900 . ?
C13B C14B 1.528(4) . ?
C13B H13C 0.9900 . ?
C13B H13D 0.9900 . ?
C14B H14C 0.9900 . ?
C14B H14D 0.9900 . ?
C15B C16B 1.485(4) . ?
C16B C17B 1.311(4) . ?
C16B H16B 0.9500 . ?
C17B H17C 0.9500 . ?
C17B H17D 0.9500 . ?
P1 F16 1.545(3) . ?
P1 F11 1.552(3) . ?
P1 F12 1.552(3) . ?
P1 F15 1.568(2) . ?
P1 F14 1.572(2) . ?
P1 F13 1.585(2) . ?
P2 F21 1.579(2) . ?
P2 F26 1.583(2) . ?
P2 F22 1.5861(18) . ?
P2 F25 1.588(2) . ?
P2 F24 1.594(2) . ?
P2 F23 1.594(2) . ?

loop_
_geom_torsion_atom_site_label_1
_geom_torsion_atom_site_label_2
_geom_torsion_atom_site_label_3
_geom_torsion_atom_site_label_4
_geom_torsion
_geom_torsion_site_symmetry_1
_geom_torsion_site_symmetry_2
_geom_torsion_site_symmetry_3
_geom_torsion_site_symmetry_4
_geom_torsion_publ_flag
C5A N1A C1A C2A -1.5(4) . . . . ?
C12A N1A C1A C2A -179.4(3) . . . . ?
N1A C1A C2A C3A 1.0(4) . . . . ?
C1A C2A C3A C4A 0.1(4) . . . . ?
C1A C2A C3A C6A -179.1(3) . . . . ?
C2A C3A C4A C5A -0.8(4) . . . . ?
C6A C3A C4A C5A 178.4(3) . . . . ?
C1A N1A C5A C4A 0.9(4) . . . . ?
C12A N1A C5A C4A 178.8(3) . . . . ?
C3A C4A C5A N1A 0.2(5) . . . . ?
C4A C3A C6A C7A -167.1(3) . . . . ?
C2A C3A C6A C7A 12.1(4) . . . . ?
C4A C3A C6A C11A 12.6(4) . . . . ?
C2A C3A C6A C11A -168.3(3) . . . . ?
C11A C6A C7A C8A -0.7(4) . . . . ?
C3A C6A C7A C8A 178.9(3) . . . . ?
C6A C7A C8A C9A -0.1(5) . . . . ?
C7A C8A C9A C10A 0.6(5) . . . . ?
C8A C9A C10A C11A -0.3(5) . . . . ?
C9A C10A C11A C6A -0.5(5) . . . . ?
C7A C6A C11A C10A 1.0(4) . . . . ?
C3A C6A C11A C10A -178.6(3) . . . . ?
C5A N1A C12A C13A 128.3(3) . . . . ?
C1A N1A C12A C13A -53.9(3) . . . . ?
N1A C12A C13A C14A -174.9(2) . . . . ?
C15A N2A C14A C13A 156.1(3) . . . . ?
C12A C13A C14A N2A -176.3(3) . . . . ?
C14A N2A C15A O1A 1.5(5) . . . . ?
C14A N2A C15A C16A -177.6(3) . . . . ?
O1A C15A C16A C17A -1.8(5) . . . . ?
N2A C15A C16A C17A 177.4(3) . . . . ?
C5B N1B C1B C2B -0.6(5) . . . . ?
C12B N1B C1B C2B -176.6(3) . . . . ?
N1B C1B C2B C3B 1.0(5) . . . . ?
C1B C2B C3B C4B -1.4(5) . . . . ?
C1B C2B C3B C6B 177.5(3) . . . . ?
C2B C3B C4B C5B 1.4(5) . . . . ?
C6B C3B C4B C5B -177.5(3) . . . . ?
C1B N1B C5B C4B 0.6(5) . . . . ?
C12B N1B C5B C4B 176.6(3) . . . . ?
C3B C4B C5B N1B -1.0(5) . . . . ?
C2B C3B C6B C7B -11.9(4) . . . . ?
C4B C3B C6B C7B 166.9(3) . . . . ?
C2B C3B C6B C11B 168.5(3) . . . . ?
C4B C3B C6B C11B -12.6(4) . . . . ?
C11B C6B C7B C8B 0.1(4) . . . . ?
C3B C6B C7B C8B -179.4(3) . . . . ?
C6B C7B C8B C9B -0.3(5) . . . . ?
C7B C8B C9B C10B 0.4(5) . . . . ?
C8B C9B C10B C11B -0.3(5) . . . . ?
C9B C10B C11B C6B 0.2(5) . . . . ?
C7B C6B C11B C10B -0.1(4) . . . . ?
C3B C6B C11B C10B 179.5(3) . . . . ?
C1B N1B C12B C13B -125.9(3) . . . . ?
C5B N1B C12B C13B 58.1(4) . . . . ?
N1B C12B C13B C14B -179.5(2) . . . . ?
C15B N2B C14B C13B -157.5(3) . . . . ?
C12B C13B C14B N2B 171.2(2) . . . . ?
C14B N2B C15B O1B -0.1(4) . . . . ?
C14B N2B C15B C16B 179.0(3) . . . . ?
O1B C15B C16B C17B -0.8(5) . . . . ?
N2B C15B C16B C17B -179.9(3) . . . . ?
